data_1514898
loop_
_publ_author_name
'Neo, Wei Teng'
'Loo, Lee May'
'Song, Jing'
'Wang, Xiaobai'
'Cho, Ching Mui'
'On Chan, Hardy Sze'
'Zong, Yun'
'Xu, Jianwei'

_publ_section_title
;
 Solution-processable blue-to-transmissive electrochromic
 benzotriazole-containing conjugated polymers
;
_journal_issue 17
_journal_name_full 'Polymer Chemistry'
_journal_page_first 4663
_journal_paper_doi 10.1039/c3py00677h
_journal_volume 4
_journal_year 2013
_chemical_formula_moiety 'C30 H35 Br2 N3 O4 S2'
_chemical_formula_sum 'C30 H35 Br2 N3 O4 S2'
_chemical_formula_weight 725.55
_chemical_name_systematic
; 
 ? 
;
_space_group_IT_number 14
_symmetry_cell_setting monoclinic
_symmetry_space_group_name_Hall '-P 2ybc'
_symmetry_space_group_name_H-M 'P 1 21/c 1'
_atom_sites_solution_hydrogens geom
_atom_sites_solution_primary direct
_atom_sites_solution_secondary difmap
_audit_creation_method SHELXL-97
_cell_angle_alpha 90.00
_cell_angle_beta 108.7370(10)
_cell_angle_gamma 90.00
_cell_formula_units_Z 4
_cell_length_a 15.9739(6)
_cell_length_b 13.3946(4)
_cell_length_c 15.1964(5)
_cell_measurement_reflns_used 9920
_cell_measurement_temperature 103(2)
_cell_measurement_theta_max 29.40
_cell_measurement_theta_min 2.71
_cell_volume 3079.16(18)
_computing_cell_refinement 'Bruker SAINT'
_computing_data_collection 'Bruker APEX2'
_computing_data_reduction 'Bruker SAINT'
_computing_molecular_graphics 'Bruker SHELXTL'
_computing_publication_material 'Bruker SHELXTL'
_computing_structure_refinement 'SHELXL-97 (Sheldrick, 2008)'
_computing_structure_solution 'SHELXS-97 (Sheldrick, 2008)'
_diffrn_ambient_temperature 103(2)
_diffrn_measured_fraction_theta_full 0.992
_diffrn_measured_fraction_theta_max 0.992
_diffrn_measurement_device_type 'Bruker APEX-II CCD'
_diffrn_measurement_method '\f and \w scans'
_diffrn_radiation_monochromator graphite
_diffrn_radiation_source 'fine-focus sealed tube'
_diffrn_radiation_type MoK\a
_diffrn_radiation_wavelength 0.71073
_diffrn_reflns_av_R_equivalents 0.0579
_diffrn_reflns_av_sigmaI/netI 0.0547
_diffrn_reflns_limit_h_max 23
_diffrn_reflns_limit_h_min -22
_diffrn_reflns_limit_k_max 19
_diffrn_reflns_limit_k_min -19
_diffrn_reflns_limit_l_max 22
_diffrn_reflns_limit_l_min -22
_diffrn_reflns_number 54488
_diffrn_reflns_theta_full 31.10
_diffrn_reflns_theta_max 31.10
_diffrn_reflns_theta_min 2.08
_exptl_absorpt_coefficient_mu 2.809
_exptl_absorpt_correction_T_max 0.6035
_exptl_absorpt_correction_T_min 0.3996
_exptl_absorpt_correction_type multi-scan
_exptl_absorpt_process_details sadabs
_exptl_crystal_colour yellow
_exptl_crystal_density_diffrn 1.565
_exptl_crystal_density_method 'not measured'
_exptl_crystal_description block
_exptl_crystal_F_000 1480
_exptl_crystal_size_max 0.40
_exptl_crystal_size_mid 0.38
_exptl_crystal_size_min 0.20
_refine_diff_density_max 0.642
_refine_diff_density_min -0.583
_refine_diff_density_rms 0.146
_refine_ls_extinction_method none
_refine_ls_goodness_of_fit_ref 1.015
_refine_ls_hydrogen_treatment constr
_refine_ls_matrix_type full
_refine_ls_number_parameters 371
_refine_ls_number_reflns 9839
_refine_ls_number_restraints 0
_refine_ls_restrained_S_all 1.015
_refine_ls_R_factor_all 0.0694
_refine_ls_R_factor_gt 0.0383
_refine_ls_shift/su_max 0.001
_refine_ls_shift/su_mean 0.000
_refine_ls_structure_factor_coef Fsqd
_refine_ls_weighting_details 'calc w=1/[\s^2^(Fo^2^)+(0.0587P)^2^+0.0000P] where P=(Fo^2^+2Fc^2^)/3'
_refine_ls_weighting_scheme calc
_refine_ls_wR_factor_gt 0.0915
_refine_ls_wR_factor_ref 0.1062
_reflns_number_gt 7059
_reflns_number_total 9839
_reflns_threshold_expression >2sigma(I)
_cod_data_source_file c3py00677h.txt
_cod_data_source_block xb7
_cod_depositor_comments
;
The following automatic conversions were performed:

'_symmetry_cell_setting' value 'Monoclinic' changed to 'monoclinic'
according to
/usr/data/users/saulius/automatic-downloads/retrospective/RSC/lib/dictionaries/cif_core.dic
dictionary named 'cif_core.dic' version 2.4.2 from 2011-04-26.

Automatic conversion script
Id: cif_fix_values 2281 2013-09-26 08:29:07Z andrius 
;
_cod_original_sg_symbol_H-M P2(1)/c
_cod_database_code 1514898

loop_
_symmetry_equiv_pos_as_xyz
'x, y, z'
'-x, y+1/2, -z+1/2'
'-x, -y, -z'
'x, -y-1/2, z-1/2'

loop_
_atom_site_label
_atom_site_type_symbol
_atom_site_fract_x
_atom_site_fract_y
_atom_site_fract_z
_atom_site_U_iso_or_equiv
_atom_site_adp_type
_atom_site_occupancy
_atom_site_symmetry_multiplicity
_atom_site_calc_flag
_atom_site_refinement_flags
Br1 Br 0.377037(16) 0.716323(18) 1.147110(18) 0.02345(7) Uani 1 1 d .
Br2 Br -0.499660(15) 1.016762(19) 0.745459(16) 0.02371(7) Uani 1 1 d .
C1 C 0.27316(15) 0.77700(16) 1.15061(16) 0.0168(4) Uani 1 1 d .
C2 C 0.26095(15) 0.81849(16) 1.22717(15) 0.0165(4) Uani 1 1 d .
C3 C 0.29905(18) 0.88827(19) 1.37469(17) 0.0269(6) Uani 1 1 d .
H3A H 0.3078 0.9584 1.3589 0.032 Uiso 1 1 calc R
H3B H 0.3371 0.8757 1.4394 0.032 Uiso 1 1 calc R
C4 C 0.20395(17) 0.8722(2) 1.36705(15) 0.0251(5) Uani 1 1 d .
H4A H 0.1944 0.8011 1.3788 0.030 Uiso 1 1 calc R
H4B H 0.1893 0.9128 1.4146 0.030 Uiso 1 1 calc R
C5 C 0.17469(15) 0.85672(16) 1.20795(14) 0.0148(4) Uani 1 1 d .
C6 C 0.12134(14) 0.84437(15) 1.11723(14) 0.0132(4) Uani 1 1 d .
C7 C 0.02969(14) 0.87450(15) 1.07519(14) 0.0131(4) Uani 1 1 d .
C8 C -0.01259(15) 0.94008(16) 1.11758(14) 0.0146(4) Uani 1 1 d .
H8 H 0.0206 0.9677 1.1759 0.017 Uiso 1 1 calc R
C9 C -0.10197(15) 0.96804(16) 1.07917(14) 0.0147(4) Uani 1 1 d .
H9 H -0.1261 1.0129 1.1131 0.018 Uiso 1 1 calc R
C10 C -0.15621(14) 0.93324(15) 0.99429(14) 0.0128(4) Uani 1 1 d .
C11 C -0.11370(14) 0.86789(15) 0.94811(14) 0.0129(4) Uani 1 1 d .
C12 C -0.02462(14) 0.83854(15) 0.98711(14) 0.0126(4) Uani 1 1 d .
C13 C -0.24807(14) 0.96297(16) 0.95432(14) 0.0138(4) Uani 1 1 d .
C14 C -0.30110(14) 1.01085(16) 0.99667(15) 0.0144(4) Uani 1 1 d .
C15 C -0.34882(15) 1.05647(19) 1.11981(16) 0.0212(5) Uani 1 1 d .
H15A H -0.3280 1.0877 1.1821 0.025 Uiso 1 1 calc R
H15B H -0.3777 0.9924 1.1252 0.025 Uiso 1 1 calc R
C16 C -0.41478(16) 1.12409(18) 1.05369(16) 0.0223(5) Uani 1 1 d .
H16A H -0.4635 1.1388 1.0788 0.027 Uiso 1 1 calc R
H16B H -0.3858 1.1880 1.0481 0.027 Uiso 1 1 calc R
C17 C -0.38773(14) 1.03189(16) 0.93604(15) 0.0149(4) Uani 1 1 d .
C18 C -0.39972(15) 0.99830(16) 0.84827(15) 0.0170(4) Uani 1 1 d .
C19 C -0.08608(16) 0.71921(17) 0.76996(15) 0.0179(5) Uani 1 1 d .
H19A H -0.1440 0.6852 0.7465 0.021 Uiso 1 1 calc R
H19B H -0.0392 0.6678 0.7820 0.021 Uiso 1 1 calc R
C20 C -0.07652(16) 0.79242(17) 0.69698(15) 0.0182(5) Uani 1 1 d .
H20A H -0.0906 0.7575 0.6365 0.022 Uiso 1 1 calc R
H20B H -0.1199 0.8471 0.6898 0.022 Uiso 1 1 calc R
C21 C 0.01587(15) 0.83707(17) 0.72156(15) 0.0173(4) Uani 1 1 d .
H21A H 0.0290 0.8739 0.7810 0.021 Uiso 1 1 calc R
H21B H 0.0594 0.7822 0.7310 0.021 Uiso 1 1 calc R
C22 C 0.02710(16) 0.90760(18) 0.64758(15) 0.0200(5) Uani 1 1 d .
H22A H 0.0093 0.8725 0.5870 0.024 Uiso 1 1 calc R
H22B H -0.0129 0.9654 0.6418 0.024 Uiso 1 1 calc R
C23 C 0.12065(16) 0.94509(18) 0.66877(15) 0.0200(5) Uani 1 1 d .
H23A H 0.1611 0.8871 0.6790 0.024 Uiso 1 1 calc R
H23B H 0.1369 0.9843 0.7270 0.024 Uiso 1 1 calc R
C24 C 0.13351(16) 1.00979(17) 0.59166(16) 0.0199(5) Uani 1 1 d .
H24A H 0.0947 1.0691 0.5831 0.024 Uiso 1 1 calc R
H24B H 0.1150 0.9714 0.5329 0.024 Uiso 1 1 calc R
C25 C 0.22873(17) 1.0446(2) 0.61117(16) 0.0240(5) Uani 1 1 d .
H25A H 0.2484 1.0788 0.6721 0.029 Uiso 1 1 calc R
H25B H 0.2668 0.9853 0.6158 0.029 Uiso 1 1 calc R
C26 C 0.24221(17) 1.11484(18) 0.53808(16) 0.0223(5) Uani 1 1 d .
H26A H 0.2223 1.0811 0.4769 0.027 Uiso 1 1 calc R
H26B H 0.2049 1.1748 0.5339 0.027 Uiso 1 1 calc R
C27 C 0.3375(2) 1.1471(3) 0.55904(18) 0.0408(8) Uani 1 1 d .
H27A H 0.3736 1.0875 0.5573 0.049 Uiso 1 1 calc R
H27B H 0.3590 1.1743 0.6230 0.049 Uiso 1 1 calc R
C28 C 0.3529(2) 1.2255(2) 0.4925(2) 0.0379(7) Uani 1 1 d .
H28A H 0.3095 1.2801 0.4859 0.045 Uiso 1 1 calc R
H28B H 0.4126 1.2543 0.5208 0.045 Uiso 1 1 calc R
C29 C 0.3455(2) 1.1874(2) 0.39770(18) 0.0297(6) Uani 1 1 d .
H29A H 0.2862 1.1577 0.3691 0.036 Uiso 1 1 calc R
H29B H 0.3899 1.1342 0.4034 0.036 Uiso 1 1 calc R
C30 C 0.3595(2) 1.2691(2) 0.3346(2) 0.0446(9) Uani 1 1 d .
H30A H 0.3176 1.3236 0.3311 0.067 Uiso 1 1 calc R
H30B H 0.3500 1.2419 0.2722 0.067 Uiso 1 1 calc R
H30C H 0.4201 1.2947 0.3596 0.067 Uiso 1 1 calc R
N1 N -0.00407(13) 0.77626(13) 0.92677(12) 0.0145(4) Uani 1 1 d .
N2 N -0.07936(13) 0.77171(13) 0.85680(13) 0.0151(4) Uani 1 1 d .
N3 N -0.14725(12) 0.82388(14) 0.86404(12) 0.0144(4) Uani 1 1 d .
O1 O 0.32393(11) 0.82180(12) 1.31239(11) 0.0221(4) Uani 1 1 d .
O2 O 0.14680(11) 0.90011(12) 1.27556(10) 0.0193(3) Uani 1 1 d .
O3 O -0.27429(10) 1.03772(12) 1.08811(10) 0.0184(3) Uani 1 1 d .
O4 O -0.45064(10) 1.07903(12) 0.96290(11) 0.0189(3) Uani 1 1 d .
S1 S 0.18007(4) 0.78285(4) 1.05501(4) 0.01502(11) Uani 1 1 d .
S2 S -0.30718(4) 0.94071(4) 0.83794(4) 0.01604(11) Uani 1 1 d .

loop_
_atom_site_aniso_label
_atom_site_aniso_U_11
_atom_site_aniso_U_22
_atom_site_aniso_U_33
_atom_site_aniso_U_23
_atom_site_aniso_U_13
_atom_site_aniso_U_12
Br1 0.01559(13) 0.02337(13) 0.03114(14) 0.00258(10) 0.00714(10) 0.00550(9)
Br2 0.01463(12) 0.03206(14) 0.01990(12) -0.00193(10) -0.00081(9) 0.00000(10)
C1 0.0130(11) 0.0158(10) 0.0204(11) 0.0060(9) 0.0038(9) 0.0025(8)
C2 0.0165(11) 0.0133(10) 0.0169(10) 0.0034(9) 0.0016(9) -0.0001(8)
C3 0.0306(15) 0.0242(12) 0.0188(11) -0.0041(10) -0.0020(10) 0.0022(11)
C4 0.0326(15) 0.0285(13) 0.0108(10) 0.0003(9) 0.0019(10) 0.0033(11)
C5 0.0172(11) 0.0140(10) 0.0130(9) 0.0005(8) 0.0046(9) -0.0014(8)
C6 0.0158(11) 0.0124(9) 0.0123(9) 0.0020(8) 0.0058(8) -0.0001(8)
C7 0.0130(11) 0.0141(10) 0.0128(9) 0.0021(8) 0.0052(8) -0.0018(8)
C8 0.0160(11) 0.0159(10) 0.0117(9) -0.0005(8) 0.0045(8) -0.0019(8)
C9 0.0151(11) 0.0149(10) 0.0152(10) -0.0011(8) 0.0061(9) 0.0006(8)
C10 0.0132(10) 0.0116(10) 0.0151(9) 0.0022(8) 0.0066(8) -0.0008(8)
C11 0.0129(10) 0.0128(9) 0.0139(9) 0.0003(8) 0.0053(8) -0.0020(8)
C12 0.0159(11) 0.0102(9) 0.0132(9) 0.0025(8) 0.0068(8) 0.0003(8)
C13 0.0125(11) 0.0135(10) 0.0149(10) -0.0005(8) 0.0036(8) -0.0013(8)
C14 0.0128(11) 0.0153(10) 0.0151(9) -0.0003(8) 0.0042(8) -0.0010(8)
C15 0.0162(12) 0.0295(13) 0.0203(11) 0.0002(10) 0.0091(10) 0.0044(10)
C16 0.0205(12) 0.0257(12) 0.0208(11) -0.0021(10) 0.0067(10) 0.0047(10)
C17 0.0115(11) 0.0140(10) 0.0203(10) 0.0004(8) 0.0065(9) -0.0002(8)
C18 0.0101(10) 0.0201(11) 0.0193(10) -0.0007(9) 0.0026(9) 0.0002(9)
C19 0.0198(12) 0.0195(11) 0.0138(10) -0.0059(9) 0.0046(9) -0.0019(9)
C20 0.0172(12) 0.0237(12) 0.0129(10) -0.0021(9) 0.0035(9) 0.0045(9)
C21 0.0182(12) 0.0181(11) 0.0143(10) -0.0012(9) 0.0035(9) 0.0033(9)
C22 0.0224(13) 0.0216(11) 0.0161(10) 0.0013(9) 0.0062(9) 0.0044(10)
C23 0.0242(13) 0.0203(11) 0.0153(10) 0.0001(9) 0.0063(9) 0.0003(10)
C24 0.0245(13) 0.0194(11) 0.0161(10) 0.0006(9) 0.0068(10) 0.0041(10)
C25 0.0243(14) 0.0290(13) 0.0190(11) 0.0033(10) 0.0073(10) 0.0024(11)
C26 0.0282(14) 0.0215(12) 0.0187(11) 0.0006(9) 0.0095(10) 0.0002(10)
C27 0.0359(17) 0.062(2) 0.0211(13) 0.0013(13) 0.0045(12) -0.0199(15)
C28 0.0471(19) 0.0395(17) 0.0300(14) -0.0114(13) 0.0164(14) -0.0233(14)
C29 0.0376(17) 0.0227(12) 0.0319(14) -0.0045(11) 0.0153(13) -0.0074(11)
C30 0.064(2) 0.0400(18) 0.0284(15) -0.0025(13) 0.0134(15) -0.0280(16)
N1 0.0151(10) 0.0159(9) 0.0120(8) 0.0001(7) 0.0036(7) -0.0003(7)
N2 0.0168(10) 0.0154(9) 0.0133(8) -0.0012(7) 0.0049(7) 0.0001(7)
N3 0.0125(9) 0.0157(9) 0.0152(8) -0.0006(7) 0.0047(7) 0.0004(7)
O1 0.0186(9) 0.0234(8) 0.0178(8) -0.0001(7) -0.0033(7) 0.0030(7)
O2 0.0223(9) 0.0237(8) 0.0107(7) -0.0009(6) 0.0035(6) 0.0037(7)
O3 0.0134(8) 0.0272(9) 0.0156(7) -0.0035(7) 0.0060(6) 0.0022(7)
O4 0.0116(8) 0.0230(8) 0.0214(8) -0.0006(7) 0.0043(6) 0.0030(6)
S1 0.0146(3) 0.0170(3) 0.0145(2) 0.0011(2) 0.0060(2) 0.0020(2)
S2 0.0133(3) 0.0187(3) 0.0148(2) -0.0023(2) 0.0027(2) -0.0008(2)

loop_
_atom_type_symbol
_atom_type_description
_atom_type_scat_dispersion_real
_atom_type_scat_dispersion_imag
_atom_type_scat_source
C C 0.0033 0.0016 'International Tables Vol C Tables 4.2.6.8 and 6.1.1.4'
H H 0.0000 0.0000 'International Tables Vol C Tables 4.2.6.8 and 6.1.1.4'
O O 0.0106 0.0060 'International Tables Vol C Tables 4.2.6.8 and 6.1.1.4'
S S 0.1246 0.1234 'International Tables Vol C Tables 4.2.6.8 and 6.1.1.4'
Br Br -0.2901 2.4595 'International Tables Vol C Tables 4.2.6.8 and 6.1.1.4'
N N 0.0061 0.0033 'International Tables Vol C Tables 4.2.6.8 and 6.1.1.4'

loop_
_geom_angle_atom_site_label_1
_geom_angle_atom_site_label_2
_geom_angle_atom_site_label_3
_geom_angle
C2 C1 S1 112.51(17)
C2 C1 Br1 125.23(18)
S1 C1 Br1 122.24(13)
C1 C2 O1 124.2(2)
C1 C2 C5 111.8(2)
O1 C2 C5 124.0(2)
O1 C3 C4 110.2(2)
O1 C3 H3A 109.6
C4 C3 H3A 109.6
O1 C3 H3B 109.6
C4 C3 H3B 109.6
H3A C3 H3B 108.1
O2 C4 C3 110.4(2)
O2 C4 H4A 109.6
C3 C4 H4A 109.6
O2 C4 H4B 109.6
C3 C4 H4B 109.6
H4A C4 H4B 108.1
O2 C5 C6 123.7(2)
O2 C5 C2 121.95(19)
C6 C5 C2 114.4(2)
C5 C6 C7 128.2(2)
C5 C6 S1 109.43(16)
C7 C6 S1 122.39(15)
C8 C7 C12 114.2(2)
C8 C7 C6 122.94(19)
C12 C7 C6 122.84(19)
C7 C8 C9 123.8(2)
C7 C8 H8 118.1
C9 C8 H8 118.1
C10 C9 C8 123.0(2)
C10 C9 H9 118.5
C8 C9 H9 118.5
C9 C10 C11 114.3(2)
C9 C10 C13 122.94(19)
C11 C10 C13 122.72(19)
N3 C11 C12 108.41(18)
N3 C11 C10 128.8(2)
C12 C11 C10 122.75(19)
N1 C12 C11 108.55(19)
N1 C12 C7 129.5(2)
C11 C12 C7 121.89(19)
C14 C13 C10 128.6(2)
C14 C13 S2 109.89(16)
C10 C13 S2 121.54(16)
O3 C14 C13 124.1(2)
O3 C14 C17 121.94(19)
C13 C14 C17 113.97(19)
O3 C15 C16 110.98(18)
O3 C15 H15A 109.4
C16 C15 H15A 109.4
O3 C15 H15B 109.4
C16 C15 H15B 109.4
H15A C15 H15B 108.0
O4 C16 C15 111.36(19)
O4 C16 H16A 109.4
C15 C16 H16A 109.4
O4 C16 H16B 109.4
C15 C16 H16B 109.4
H16A C16 H16B 108.0
O4 C17 C18 124.3(2)
O4 C17 C14 123.92(19)
C18 C17 C14 111.75(19)
C17 C18 S2 112.53(17)
C17 C18 Br2 126.34(17)
S2 C18 Br2 121.01(13)
N2 C19 C20 110.50(18)
N2 C19 H19A 109.6
C20 C19 H19A 109.5
N2 C19 H19B 109.5
C20 C19 H19B 109.6
H19A C19 H19B 108.1
C21 C20 C19 112.94(19)
C21 C20 H20A 109.0
C19 C20 H20A 109.0
C21 C20 H20B 109.0
C19 C20 H20B 109.0
H20A C20 H20B 107.8
C22 C21 C20 113.40(19)
C22 C21 H21A 108.9
C20 C21 H21A 108.9
C22 C21 H21B 108.9
C20 C21 H21B 108.9
H21A C21 H21B 107.7
C23 C22 C21 113.08(19)
C23 C22 H22A 109.0
C21 C22 H22A 109.0
C23 C22 H22B 109.0
C21 C22 H22B 109.0
H22A C22 H22B 107.8
C22 C23 C24 113.20(19)
C22 C23 H23A 108.9
C24 C23 H23A 108.9
C22 C23 H23B 108.9
C24 C23 H23B 108.9
H23A C23 H23B 107.8
C23 C24 C25 113.37(19)
C23 C24 H24A 108.9
C25 C24 H24A 108.9
C23 C24 H24B 108.9
C25 C24 H24B 108.9
H24A C24 H24B 107.7
C26 C25 C24 114.4(2)
C26 C25 H25A 108.7
C24 C25 H25A 108.7
C26 C25 H25B 108.7
C24 C25 H25B 108.7
H25A C25 H25B 107.6
C27 C26 C25 113.0(2)
C27 C26 H26A 109.0
C25 C26 H26A 109.0
C27 C26 H26B 109.0
C25 C26 H26B 109.0
H26A C26 H26B 107.8
C26 C27 C28 114.9(3)
C26 C27 H27A 108.6
C28 C27 H27A 108.6
C26 C27 H27B 108.6
C28 C27 H27B 108.6
H27A C27 H27B 107.5
C29 C28 C27 115.0(2)
C29 C28 H28A 108.5
C27 C28 H28A 108.5
C29 C28 H28B 108.5
C27 C28 H28B 108.5
H28A C28 H28B 107.5
C28 C29 C30 112.4(2)
C28 C29 H29A 109.1
C30 C29 H29A 109.1
C28 C29 H29B 109.1
C30 C29 H29B 109.1
H29A C29 H29B 107.9
C29 C30 H30A 109.5
C29 C30 H30B 109.5
H30A C30 H30B 109.5
C29 C30 H30C 109.5
H30A C30 H30C 109.5
H30B C30 H30C 109.5
N2 N1 C12 102.49(18)
N3 N2 N1 117.71(17)
N3 N2 C19 120.14(18)
N1 N2 C19 121.88(18)
N2 N3 C11 102.84(17)
C2 O1 C3 111.62(18)
C5 O2 C4 110.70(17)
C14 O3 C15 111.31(17)
C17 O4 C16 112.15(17)
C1 S1 C6 91.91(11)
C18 S2 C13 91.84(11)

loop_
_geom_bond_atom_site_label_1
_geom_bond_atom_site_label_2
_geom_bond_distance
Br1 C1 1.864(2)
Br2 C18 1.857(2)
C1 C2 1.359(3)
C1 S1 1.715(2)
C2 O1 1.362(3)
C2 C5 1.410(3)
C3 O1 1.445(3)
C3 C4 1.501(4)
C3 H3A 0.9900
C3 H3B 0.9900
C4 O2 1.446(3)
C4 H4A 0.9900
C4 H4B 0.9900
C5 O2 1.373(3)
C5 C6 1.378(3)
C6 C7 1.454(3)
C6 S1 1.739(2)
C7 C8 1.387(3)
C7 C12 1.425(3)
C8 C9 1.408(3)
C8 H8 0.9500
C9 C10 1.383(3)
C9 H9 0.9500
C10 C11 1.423(3)
C10 C13 1.452(3)
C11 N3 1.352(3)
C11 C12 1.410(3)
C12 N1 1.356(3)
C13 C14 1.376(3)
C13 S2 1.742(2)
C14 O3 1.364(2)
C14 C17 1.423(3)
C15 O3 1.443(3)
C15 C16 1.503(3)
C15 H15A 0.9900
C15 H15B 0.9900
C16 O4 1.445(3)
C16 H16A 0.9900
C16 H16B 0.9900
C17 O4 1.356(3)
C17 C18 1.362(3)
C18 S2 1.719(2)
C19 N2 1.469(3)
C19 C20 1.524(3)
C19 H19A 0.9900
C19 H19B 0.9900
C20 C21 1.524(3)
C20 H20A 0.9900
C20 H20B 0.9900
C21 C22 1.523(3)
C21 H21A 0.9900
C21 H21B 0.9900
C22 C23 1.510(3)
C22 H22A 0.9900
C22 H22B 0.9900
C23 C24 1.524(3)
C23 H23A 0.9900
C23 H23B 0.9900
C24 C25 1.526(3)
C24 H24A 0.9900
C24 H24B 0.9900
C25 C26 1.522(3)
C25 H25A 0.9900
C25 H25B 0.9900
C26 C27 1.515(4)
C26 H26A 0.9900
C26 H26B 0.9900
C27 C28 1.530(4)
C27 H27A 0.9900
C27 H27B 0.9900
C28 C29 1.497(4)
C28 H28A 0.9900
C28 H28B 0.9900
C29 C30 1.519(4)
C29 H29A 0.9900
C29 H29B 0.9900
C30 H30A 0.9800
C30 H30B 0.9800
C30 H30C 0.9800
N1 N2 1.326(3)
N2 N3 1.324(3)
